data_7712253
loop_
_publ_author_name
'Jobbins, William D.'
'van IJzendoorn, Bono'
'Vitorica-Yrezabal, Inigo J'
'Whitehead, George F. S.'
'Mehta, Meera'

_publ_section_title
;
 Reactivity of tetrel functionalized heptapnictogen clusters towards
 heteroallenes.
;
_journal_issue 8
_journal_name_full 'Dalton transactions (Cambridge, England : 2003)'
_journal_page_first 2384
_journal_page_last 2391
_journal_paper_doi 10.1039/d2dt04074c
_journal_volume 52
_journal_year 2023
_chemical_formula_moiety 'C33 H48 Ge3 N3 O9 P7 S3, 0.5(C4 H10 O)'
_chemical_formula_sum 'C35 H53 Ge3 N3 O9.5 P7 S3'
_chemical_formula_weight 1198.54
_space_group_crystal_system triclinic
_space_group_IT_number 2
_space_group_name_Hall '-P 1'
_space_group_name_H-M_alt 'P -1'
_atom_sites_solution_hydrogens geom
_atom_sites_solution_primary dual
_audit_creation_date 2021-10-26
_audit_creation_method
;
Olex2 1.5
(compiled 2021.10.07 svn.r9718050b for OlexSys, GUI svn.r6410)
;
_audit_update_record
;
2022-08-17 deposited with the CCDC.	2023-01-23 downloaded from the CCDC.
;
_cell_angle_alpha 73.987(2)
_cell_angle_beta 87.041(2)
_cell_angle_gamma 89.564(2)
_cell_formula_units_Z 2
_cell_length_a 13.2603(3)
_cell_length_b 13.7420(3)
_cell_length_c 14.7414(3)
_cell_measurement_reflns_used 23456
_cell_measurement_temperature 100.0(3)
_cell_measurement_theta_max 75.8810
_cell_measurement_theta_min 3.0520
_cell_volume 2578.49(10)
_computing_cell_refinement 'CrysAlisPro 1.171.41.117a (Rigaku OD, 2021)'
_computing_data_collection 'CrysAlisPro 1.171.41.117a (Rigaku OD, 2021)'
_computing_data_reduction 'CrysAlisPro 1.171.41.117a (Rigaku OD, 2021)'
_computing_molecular_graphics 'Olex2 1.5 (Dolomanov et al., 2009)'
_computing_publication_material 'Olex2 1.5 (Dolomanov et al., 2009)'
_computing_structure_refinement 'SHELXL 2018/3 (Sheldrick, 2015)'
_computing_structure_solution 'SHELXT 2014/4 (Sheldrick, 2014)'
_diffrn_ambient_environment N~2~
_diffrn_ambient_temperature 100.0(3)
_diffrn_detector 'Hybrid Pixel Array Detector'
_diffrn_detector_area_resol_mean 10.0000
_diffrn_measured_fraction_theta_full 0.977
_diffrn_measured_fraction_theta_max 0.943
_diffrn_measurement_details
;
List of Runs (angles in degrees, time in seconds):

  # Type    Start    End  Width  t~exp~   \w     \q     \k     \f   Frames
#--------------------------------------------------------------------------
  1  \w     41.00 107.00   1.00    1.00    --   43.53  50.00 -30.00   66
  2  \w    -45.00   6.00   1.00    1.00    --   43.53  60.00-150.00   51
  3  \w     93.00 133.00   1.00    1.00    --   43.53  60.00-150.00   40
  4  \w    -44.00 133.00   1.00    1.00    --   43.53  60.00  90.00  177
  5  \w      9.00  51.00   1.00    1.00    --   46.07  60.00 -60.00   42
  6  \w    -43.00 135.00   1.00    1.00    --   46.07  60.00  30.00  178
  7  \w     96.00 134.00   1.00    1.00    --   46.07  60.00 -60.00   38
  8  \w    -42.00  -7.00   1.00    1.00    --   46.07  60.00 -60.00   35
  9  \w     19.00  92.00   1.00    1.00    --  108.20  50.00-150.00   73
 10  \w    120.00 198.00   1.00    1.00    --  108.20  50.00-120.00   78
 11  \w    148.00 197.00   1.00    1.00    --  108.20  50.00  90.00   49
 12  \w    120.00 198.00   1.00    1.00    --  108.20  50.00   0.00   78
 13  \w     44.00  87.00   1.00    1.00    --  108.20  50.00 -60.00   43
 14  \w    103.00 128.00   1.00    1.00    --  108.20  50.00 -60.00   25
 15  \w    106.00 132.00   1.00    1.00    --  108.20  50.00  90.00   26
 16  \w     53.00  91.00   1.00    1.00    --  108.20  50.00  90.00   38
 17  \w     70.00  96.00   1.00    1.00    --  108.20  50.00   0.00   26
 18  \w     20.00 187.00   1.00    1.00    --  108.20  50.00  60.00  167
 19  \w    136.00 197.00   1.00    1.00    --  108.20  50.00 -60.00   61
 20  \w     19.00 198.00   1.00    1.00    --  108.20  50.00 150.00  179
 21  \w     24.00 191.00   1.00    1.00    --  108.20  10.00 -30.00  167
 22  \w     83.00 113.00   1.00    1.00    --  108.20  50.00-120.00   30
 23  \w    103.00 197.00   1.00    1.00    --  108.20  50.00-150.00   94
 24  \w    140.00 167.00   1.00    1.00    --  108.20  50.00 120.00   27
 25  \w     22.00  47.00   1.00    1.00    --  108.20  50.00   0.00   25
 26  \w    126.00 169.00   1.00    1.00    --  108.20  50.00 -90.00   43
 27  \w    142.00 168.00   1.00    1.00    --  108.20  50.00 -30.00   26
 28  \w    145.00 170.00   1.00    1.00    --  108.20  50.00  30.00   25
 29  \w     31.00  57.00   1.00    1.00    --  108.20  50.00 -90.00   26
;
_diffrn_measurement_device 'four-circle diffractometer'
_diffrn_measurement_device_type 'XtaLAB AFC11 (RINC): quarter-chi single'
_diffrn_measurement_method '\w scans'
_diffrn_orient_matrix_type 'CrysAlisPro convention (1999,Acta A55,543-557)'
_diffrn_orient_matrix_UB_11 -0.0207985000
_diffrn_orient_matrix_UB_12 0.1112925000
_diffrn_orient_matrix_UB_13 -0.0031149000
_diffrn_orient_matrix_UB_21 -0.0584793000
_diffrn_orient_matrix_UB_22 -0.0346776000
_diffrn_orient_matrix_UB_23 0.0965960000
_diffrn_orient_matrix_UB_31 0.0983958000
_diffrn_orient_matrix_UB_32 0.0038675000
_diffrn_orient_matrix_UB_33 0.0501190000
_diffrn_radiation_monochromator mirror
_diffrn_radiation_probe x-ray
_diffrn_radiation_type 'Cu K\a'
_diffrn_radiation_wavelength 1.54184
_diffrn_reflns_av_R_equivalents 0.0208
_diffrn_reflns_av_unetI/netI 0.0202
_diffrn_reflns_Laue_measured_fraction_full 0.977
_diffrn_reflns_Laue_measured_fraction_max 0.943
_diffrn_reflns_limit_h_max 16
_diffrn_reflns_limit_h_min -15
_diffrn_reflns_limit_k_max 17
_diffrn_reflns_limit_k_min -17
_diffrn_reflns_limit_l_max 18
_diffrn_reflns_limit_l_min -17
_diffrn_reflns_number 32445
_diffrn_reflns_point_group_measured_fraction_full 0.977
_diffrn_reflns_point_group_measured_fraction_max 0.943
_diffrn_reflns_theta_full 67.684
_diffrn_reflns_theta_max 76.409
_diffrn_reflns_theta_min 3.123
_diffrn_source 'Rotating-anode X-ray tube (dual wavelength)'
_diffrn_source_type 'Rigaku (Cu) X-ray DW Source'
_exptl_absorpt_coefficient_mu 5.680
_exptl_absorpt_correction_T_max 1.00000
_exptl_absorpt_correction_T_min 0.70374
_exptl_absorpt_correction_type multi-scan
_exptl_absorpt_process_details
;
CrysAlisPro 1.171.41.117a (Rigaku Oxford Diffraction, 2021)
Empirical absorption correction using spherical harmonics,
implemented in SCALE3 ABSPACK scaling algorithm.
;
_exptl_crystal_colour 'clear light colourless'
_exptl_crystal_colour_lustre clear
_exptl_crystal_colour_modifier light
_exptl_crystal_colour_primary colourless
_exptl_crystal_density_diffrn 1.544
_exptl_crystal_description plank
_exptl_crystal_F_000 1218
_exptl_crystal_size_max 0.26
_exptl_crystal_size_mid 0.12
_exptl_crystal_size_min 0.03
_refine_diff_density_max 1.131
_refine_diff_density_min -0.648
_refine_diff_density_rms 0.065
_refine_ls_extinction_method none
_refine_ls_goodness_of_fit_ref 1.047
_refine_ls_hydrogen_treatment constr
_refine_ls_matrix_type full
_refine_ls_number_parameters 617
_refine_ls_number_reflns 10226
_refine_ls_number_restraints 163
_refine_ls_restrained_S_all 1.047
_refine_ls_R_factor_all 0.0314
_refine_ls_R_factor_gt 0.0300
_refine_ls_shift/su_max 0.001
_refine_ls_shift/su_mean 0.000
_refine_ls_structure_factor_coef Fsqd
_refine_ls_weighting_details 'w=1/[\s^2^(Fo^2^)+(0.0355P)^2^+3.1773P] where P=(Fo^2^+2Fc^2^)/3'
_refine_ls_weighting_scheme calc
_refine_ls_wR_factor_gt 0.0765
_refine_ls_wR_factor_ref 0.0774
_reflns_Friedel_coverage 0.000
_reflns_number_gt 9771
_reflns_number_total 10226
_reflns_threshold_expression 'I > 2\s(I)'
_cod_data_source_file d2dt04074c2.cif
_cod_data_source_block s5950l
_cod_depositor_comments 'Adding full bibliography for 7712250--7712254.cif.'
_cod_original_formula_sum 'C35 H53 Ge3 N3 O9.50 P7 S3'
_cod_database_code 7712253
_shelx_shelxl_version_number 2018/3
_shelx_space_group_comment
;
The symmetry employed for this shelxl refinement is uniquely defined
by the following loop, which should always be used as a source of
symmetry information in preference to the above space-group names.
They are only intended as comments.
;
_shelx_estimated_absorpt_t_max 0.848
_shelx_estimated_absorpt_t_min 0.320
_olex2_refinement_description
;
1. Fixed Uiso
 At 1.2 times of:
  All C(H) groups, All C(H,H) groups
 At 1.5 times of:
  All C(H,H,H) groups
2. Restrained distances
 O14-C1B
 1.41 with sigma of 0.02
 C1C-C1D
 1.5 with sigma of 0.02
 O14-C1C
 1.42 with sigma of 0.02
 C1A-C1B
 1.48 with sigma of 0.02
 O14-C1A = O14-C1D
 2.37 with sigma of 0.04
 C17-C22 \\sim C17-C22A
 with sigma of 0.02
 C17-C18 \\sim C17-C18A
 with sigma of 0.02
 C17-C19 \\sim C17-C19A
 with sigma of 0.04
 C18-C20 \\sim C18A-C20
 with sigma of 0.04
 C18-C19 \\sim C18A-C19A
 with sigma of 0.02
 C19-C20 \\sim C19A-C20
 with sigma of 0.02
 C17-C21 \\sim C17-C21A
 with sigma of 0.04
 C20-C21 \\sim C20-C21A
 with sigma of 0.02
 C20-C22 \\sim C20-C22A
 with sigma of 0.04
 C22-C21 \\sim C22A-C21A
 with sigma of 0.02
3. Uiso/Uaniso restraints and constraints
C17 \\sim C18 \\sim C19 \\sim C20 \\sim C22 \\sim C23 \\sim C21 \\sim C18A
\\sim C22A \\sim C21A \\sim C19A: within 2A with sigma of 0.02 and sigma for
terminal atoms of 0.04 within 2A
C19 \\sim C19A: within 2A with sigma of 0.002 and sigma for terminal atoms of
0.004 within 2A
4. Rigid body (RIGU) restrains
 C1B, O14, C1C, C1A, C1D
 with sigma for 1-2 distances of 0.002 and sigma for 1-3 distances of 0.002
5. Others
 Sof(C18A)=Sof(H18A)=Sof(C22A)=Sof(H22A)=Sof(C21A)=Sof(H21A)=Sof(C19A)=
 Sof(H19A)=1-FVAR(1)
 Sof(C18)=Sof(H18)=Sof(C19)=Sof(H19)=Sof(C22)=Sof(H22)=Sof(C21)=Sof(H21)=FVAR(1)
 Fixed Sof: O14(0.5) C1A(0.5) H1AA(0.5) H1AB(0.5) H1AC(0.5) C1B(0.5) H1BA(0.5)
 H1BB(0.5) C1C(0.5) H1CA(0.5) H1CB(0.5) C1D(0.5) H1DA(0.5) H1DB(0.5) H1DC(0.5)
6.a Secondary CH2 refined with riding coordinates:
 C1B(H1BA,H1BB), C1C(H1CA,H1CB)
6.b Me refined with riding coordinates:
 C1A(H1AA,H1AB,H1AC), C1D(H1DA,H1DB,H1DC)
6.c Aromatic/amide H refined with riding coordinates:
 C25(H25), C26(H26), C28(H28), C7(H7), C18(H18), C29(H29), C11(H11), C19(H19),
 C8(H8), C10(H10), C22(H22), C21(H21), C18A(H18A), C22A(H22A), C21A(H21A),
 C19A(H19A)
6.d Idealised Me refined as rotating group:
 C31(H31A,H31B,H31C), C14(H14A,H14B,H14C), C32(H32A,H32B,H32C), C33(H33A,H33B,
 H33C), C15(H15A,H15B,H15C), C3(H3A,H3B,H3C), C4(H4A,H4B,H4C), C5(H5A,H5B,H5C),
 C30(H30A,H30B,H30C), C16(H16A,H16B,H16C), C12(H12A,H12B,H12C), C23(H23A,H23B,
 H23C)
;
_olex2_submission_special_instructions 'No special instructions were received'
_oxdiff_exptl_absorpt_empirical_details
;
Empirical correction (ABSPACK) includes:
- Absorption correction using spherical harmonics
- Frame scaling
;
_oxdiff_exptl_absorpt_empirical_full_max 1.337
_oxdiff_exptl_absorpt_empirical_full_min 0.732

loop_
_space_group_symop_operation_xyz
'x, y, z'
'-x, -y, -z'

loop_
_atom_site_label
_atom_site_type_symbol
_atom_site_fract_x
_atom_site_fract_y
_atom_site_fract_z
_atom_site_U_iso_or_equiv
_atom_site_adp_type
_atom_site_occupancy
_atom_site_site_symmetry_order
_atom_site_calc_flag
_atom_site_refinement_flags_posn
_atom_site_refinement_flags_adp
_atom_site_refinement_flags_occupancy
_atom_site_disorder_assembly
_atom_site_disorder_group
Ge1 Ge 0.59194(2) 0.33376(2) 0.09762(2) 0.02173(7) Uani 1 1 d . . . . .
Ge3 Ge 0.00372(2) 0.38986(2) 0.19659(2) 0.02692(7) Uani 1 1 d . . . . .
Ge2 Ge 0.36145(2) 0.74711(2) 0.47852(2) 0.02679(7) Uani 1 1 d . . . . .
S10 S 0.35118(5) 0.12665(4) 0.27570(4) 0.02870(12) Uani 1 1 d . . . . .
S9 S 0.14950(4) 0.70492(4) 0.06868(4) 0.02579(12) Uani 1 1 d . . . . .
P6 P 0.36433(4) 0.52840(4) 0.22177(4) 0.01841(11) Uani 1 1 d . . . . .
P7 P 0.45835(4) 0.50135(4) 0.34528(4) 0.02055(11) Uani 1 1 d . . . . .
P1 P 0.30442(4) 0.37491(4) 0.24847(4) 0.01973(11) Uani 1 1 d . . . . .
P5 P 0.22925(4) 0.58362(4) 0.28551(4) 0.02023(11) Uani 1 1 d . . . . .
S8 S 0.58542(4) 0.71579(4) 0.23298(4) 0.02392(11) Uani 1 1 d . . . . .
P3 P 0.35205(4) 0.42760(4) 0.46523(4) 0.02353(12) Uani 1 1 d . . . . .
P2 P 0.27193(4) 0.32263(4) 0.40397(4) 0.02318(12) Uani 1 1 d . . . . .
P4 P 0.19786(4) 0.46292(4) 0.41973(4) 0.02293(11) Uani 1 1 d . . . . .
O6 O 0.08096(11) 0.46426(11) 0.25897(11) 0.0237(3) Uani 1 1 d . . . . .
O1 O 0.49135(11) 0.37400(11) 0.17632(11) 0.0230(3) Uani 1 1 d . . . . .
O2 O 0.39908(12) 0.63077(12) 0.44251(11) 0.0252(3) Uani 1 1 d . . . . .
O4 O 0.58168(12) 0.62575(13) 0.20147(11) 0.0292(3) Uani 1 1 d . . . . .
O8 O 0.25603(12) 0.70726(13) 0.08227(13) 0.0343(4) Uani 1 1 d . . . . .
O9 O 0.11845(13) 0.71516(13) -0.02522(11) 0.0326(4) Uani 1 1 d . . . . .
O11 O 0.25440(13) 0.16875(13) 0.29333(14) 0.0360(4) Uani 1 1 d . . . . .
O5 O 0.57122(14) 0.81154(13) 0.16623(12) 0.0343(4) Uani 1 1 d . . . . .
O12 O 0.39204(16) 0.04868(13) 0.35038(13) 0.0388(4) Uani 1 1 d . . . . .
N3 N 0.50557(14) 0.71071(15) 0.32170(13) 0.0253(4) Uani 1 1 d . . . . .
N7 N 0.09685(14) 0.59955(15) 0.13282(14) 0.0257(4) Uani 1 1 d . . . . .
N10 N 0.43804(14) 0.21341(14) 0.23759(14) 0.0251(4) Uani 1 1 d . . . . .
C1 C 0.42198(16) 0.30959(16) 0.22282(15) 0.0218(4) Uani 1 1 d . . . . .
C13 C 0.12727(16) 0.54865(16) 0.21464(15) 0.0218(4) Uani 1 1 d . . . . .
C2 C 0.45659(16) 0.63025(16) 0.36747(15) 0.0219(4) Uani 1 1 d . . . . .
C31 C 0.64559(17) 0.46750(18) 0.03824(17) 0.0274(5) Uani 1 1 d . . . . .
H31A H 0.599445 0.504564 -0.008889 0.041 Uiso 1 1 calc R U . . .
H31B H 0.711748 0.462122 0.007219 0.041 Uiso 1 1 calc R U . . .
H31C H 0.652850 0.503799 0.086208 0.041 Uiso 1 1 calc R U . . .
C14 C -0.12362(19) 0.4575(2) 0.17336(19) 0.0346(5) Uani 1 1 d . . . . .
H14A H -0.162909 0.448279 0.233327 0.052 Uiso 1 1 calc R U . . .
H14B H -0.161071 0.428875 0.131087 0.052 Uiso 1 1 calc R U . . .
H14C H -0.111815 0.529935 0.143837 0.052 Uiso 1 1 calc R U . . .
C25 C 0.39925(18) -0.00042(17) 0.16640(18) 0.0290(5) Uani 1 1 d . . . . .
H25 H 0.443096 -0.033280 0.214271 0.035 Uiso 1 1 calc R U . . .
C24 C 0.34218(18) 0.08180(17) 0.17536(17) 0.0275(5) Uani 1 1 d . . . . .
C32 C 0.51677(18) 0.27516(18) 0.01684(17) 0.0275(5) Uani 1 1 d . . . . .
H32A H 0.497068 0.205610 0.051049 0.041 Uiso 1 1 calc R U . . .
H32B H 0.558944 0.274753 -0.039639 0.041 Uiso 1 1 calc R U . . .
H32C H 0.456121 0.315369 -0.001922 0.041 Uiso 1 1 calc R U . . .
C33 C 0.68042(18) 0.24434(19) 0.18236(17) 0.0304(5) Uani 1 1 d . . . . .
H33A H 0.695892 0.273750 0.233550 0.046 Uiso 1 1 calc R U . . .
H33B H 0.743172 0.235411 0.147506 0.046 Uiso 1 1 calc R U . . .
H33C H 0.647113 0.178492 0.209013 0.046 Uiso 1 1 calc R U . . .
C26 C 0.39126(19) -0.03385(18) 0.08652(18) 0.0301(5) Uani 1 1 d . . . . .
H26 H 0.429262 -0.090807 0.080465 0.036 Uiso 1 1 calc R U . . .
C17 C 0.09192(18) 0.80176(18) 0.10931(17) 0.0280(5) Uani 1 1 d D U . . .
C6 C 0.70269(18) 0.71710(19) 0.28355(16) 0.0279(5) Uani 1 1 d . . . . .
C27 C 0.32854(18) 0.01447(18) 0.01492(18) 0.0301(5) Uani 1 1 d . . . . .
C15 C 0.0841(2) 0.3818(2) 0.08622(19) 0.0389(6) Uani 1 1 d . . . . .
H15A H 0.083598 0.447341 0.038263 0.058 Uiso 1 1 calc R U . . .
H15B H 0.055874 0.329656 0.060774 0.058 Uiso 1 1 calc R U . . .
H15C H 0.153626 0.364237 0.103482 0.058 Uiso 1 1 calc R U . . .
C28 C 0.2750(2) 0.0992(2) 0.0242(2) 0.0351(5) Uani 1 1 d . . . . .
H28 H 0.234017 0.134622 -0.025127 0.042 Uiso 1 1 calc R U . . .
C7 C 0.7671(2) 0.6360(2) 0.29079(19) 0.0391(6) Uani 1 1 d . . . . .
H7 H 0.747429 0.579892 0.269659 0.047 Uiso 1 1 calc R U . . .
C18 C 0.1404(12) 0.8417(13) 0.1718(13) 0.025(3) Uani 0.454(15) 1 d D U P A 1
H18 H 0.202288 0.813823 0.196618 0.030 Uiso 0.454(15) 1 calc R U P A 1
C29 C 0.28081(19) 0.13257(18) 0.1042(2) 0.0333(5) Uani 1 1 d . . . . .
H29 H 0.243109 0.189674 0.110320 0.040 Uiso 1 1 calc R U . . .
C3 C 0.4795(2) 0.8144(2) 0.5031(2) 0.0413(6) Uani 1 1 d . . . . .
H3A H 0.487972 0.796518 0.571386 0.062 Uiso 1 1 calc R U . . .
H3B H 0.471459 0.887801 0.478975 0.062 Uiso 1 1 calc R U . . .
H3C H 0.539049 0.793048 0.471578 0.062 Uiso 1 1 calc R U . . .
C4 C 0.2789(2) 0.6758(2) 0.5888(2) 0.0438(7) Uani 1 1 d . . . . .
H4A H 0.230056 0.632415 0.570664 0.066 Uiso 1 1 calc R U . . .
H4B H 0.242865 0.724974 0.615461 0.066 Uiso 1 1 calc R U . . .
H4C H 0.322181 0.634121 0.636203 0.066 Uiso 1 1 calc R U . . .
C11 C 0.7303(2) 0.7986(2) 0.3150(2) 0.0422(6) Uani 1 1 d . . . . .
H11 H 0.686050 0.854168 0.310548 0.051 Uiso 1 1 calc R U . . .
C5 C 0.2818(2) 0.82189(19) 0.3772(2) 0.0362(6) Uani 1 1 d . . . . .
H5A H 0.321084 0.833047 0.317018 0.054 Uiso 1 1 calc R U . . .
H5B H 0.263341 0.887328 0.387559 0.054 Uiso 1 1 calc R U . . .
H5C H 0.220375 0.783386 0.375404 0.054 Uiso 1 1 calc R U . . .
C19 C 0.0977(14) 0.923(2) 0.198(2) 0.035(2) Uani 0.454(15) 1 d D U P A 1
H19 H 0.132513 0.951921 0.238701 0.042 Uiso 0.454(15) 1 calc R U P A 1
C30 C 0.3185(2) -0.0249(2) -0.0699(2) 0.0365(6) Uani 1 1 d . . . . .
H30A H 0.385224 -0.043958 -0.090994 0.055 Uiso 1 1 calc R U . . .
H30B H 0.290001 0.027836 -0.120962 0.055 Uiso 1 1 calc R U . . .
H30C H 0.273832 -0.084390 -0.052847 0.055 Uiso 1 1 calc R U . . .
C16 C -0.0045(2) 0.2666(2) 0.2981(2) 0.0402(6) Uani 1 1 d . . . . .
H16A H 0.060791 0.232091 0.301994 0.060 Uiso 1 1 calc R U . . .
H16B H -0.056756 0.222349 0.286054 0.060 Uiso 1 1 calc R U . . .
H16C H -0.021560 0.282580 0.357794 0.060 Uiso 1 1 calc R U . . .
C8 C 0.8603(2) 0.6367(3) 0.3290(2) 0.0479(7) Uani 1 1 d . . . . .
H8 H 0.904309 0.580946 0.333354 0.057 Uiso 1 1 calc R U . . .
C20 C 0.0076(3) 0.9619(2) 0.1665(2) 0.0471(7) Uani 1 1 d D U . . .
C9 C 0.8901(2) 0.7163(3) 0.3605(2) 0.0481(8) Uani 1 1 d . . . . .
C10 C 0.8248(3) 0.7976(3) 0.3534(2) 0.0534(8) Uani 1 1 d . . . . .
H10 H 0.844645 0.853266 0.374935 0.064 Uiso 1 1 calc R U . . .
C12 C 0.9913(2) 0.7157(3) 0.4035(3) 0.0663(11) Uani 1 1 d . . . . .
H12A H 0.994164 0.657966 0.459829 0.100 Uiso 1 1 calc R U . . .
H12B H 1.000003 0.778741 0.421130 0.100 Uiso 1 1 calc R U . . .
H12C H 1.045338 0.710027 0.357315 0.100 Uiso 1 1 calc R U . . .
C22 C -0.0122(6) 0.8132(8) 0.1050(8) 0.0369(19) Uani 0.454(15) 1 d D U P A 1
H22 H -0.052208 0.769532 0.081356 0.044 Uiso 0.454(15) 1 calc R U P A 1
C23 C -0.0381(3) 1.0506(3) 0.1957(3) 0.0683(11) Uani 1 1 d . U . . .
H23A H -0.091840 1.026135 0.244733 0.103 Uiso 1 1 calc R U . . .
H23B H -0.066321 1.098301 0.140735 0.103 Uiso 1 1 calc R U . . .
H23C H 0.014250 1.084690 0.220405 0.103 Uiso 1 1 calc R U . . .
C21 C -0.0552(7) 0.8908(8) 0.1367(8) 0.048(2) Uani 0.454(15) 1 d D U P A 1
H21 H -0.126592 0.897774 0.139138 0.058 Uiso 0.454(15) 1 calc R U P A 1
O14 O 0.8824(6) 0.0017(4) 0.4393(4) 0.103(2) Uani 0.5 1 d D . P B -1
C1A C 1.0566(14) -0.0183(12) 0.4738(11) 0.158(5) Uani 0.5 1 d D . P B -1
H1AA H 1.099030 -0.045408 0.527413 0.237 Uiso 0.5 1 calc R U P B -1
H1AB H 1.070923 -0.054173 0.425668 0.237 Uiso 0.5 1 calc R U P B -1
H1AC H 1.071008 0.054013 0.446715 0.237 Uiso 0.5 1 calc R U P B -1
C1B C 0.9505(15) -0.0323(11) 0.5060(10) 0.154(5) Uani 0.5 1 d D . P B -1
H1BA H 0.938045 -0.105492 0.535168 0.185 Uiso 0.5 1 calc R U P B -1
H1BB H 0.938129 0.002360 0.556150 0.185 Uiso 0.5 1 calc R U P B -1
C1C C 0.7722(9) -0.0104(7) 0.4635(7) 0.136(4) Uani 0.5 1 d D . P B -1
H1CA H 0.756009 -0.083539 0.486804 0.163 Uiso 0.5 1 calc R U P B -1
H1CB H 0.755369 0.020312 0.515672 0.163 Uiso 0.5 1 calc R U P B -1
C1D C 0.7093(9) 0.0345(7) 0.3862(8) 0.122(3) Uani 0.5 1 d D . P B -1
H1DA H 0.638098 0.023329 0.407773 0.182 Uiso 0.5 1 calc R U P B -1
H1DB H 0.723178 0.107410 0.363564 0.182 Uiso 0.5 1 calc R U P B -1
H1DC H 0.723819 0.003382 0.334646 0.182 Uiso 0.5 1 calc R U P B -1
C18A C 0.1481(11) 0.8549(11) 0.1564(11) 0.032(3) Uani 0.546(15) 1 d D U P A 2
H18A H 0.216816 0.838146 0.167738 0.038 Uiso 0.546(15) 1 calc R U P A 2
C22A C 0.0039(5) 0.8479(6) 0.0678(7) 0.0342(16) Uani 0.546(15) 1 d D U P A 2
H22A H -0.026866 0.823475 0.021503 0.041 Uiso 0.546(15) 1 calc R U P A 2
C21A C -0.0372(5) 0.9288(6) 0.0948(7) 0.0390(17) Uani 0.546(15) 1 d D U P A 2
H21A H -0.095107 0.962069 0.065609 0.047 Uiso 0.546(15) 1 calc R U P A 2
C19A C 0.1039(12) 0.9321(16) 0.1869(18) 0.035(2) Uani 0.546(15) 1 d D U P A 2
H19A H 0.141495 0.965331 0.222939 0.042 Uiso 0.546(15) 1 calc R U P A 2

loop_
_atom_site_aniso_label
_atom_site_aniso_U_11
_atom_site_aniso_U_22
_atom_site_aniso_U_33
_atom_site_aniso_U_23
_atom_site_aniso_U_13
_atom_site_aniso_U_12
Ge1 0.01895(12) 0.02525(13) 0.02402(13) -0.01187(10) -0.00152(9) 0.00194(9)
Ge3 0.02150(13) 0.03156(14) 0.03232(15) -0.01608(11) -0.00385(11) 0.00002(10)
Ge2 0.02764(14) 0.02998(14) 0.02714(14) -0.01498(11) -0.00300(11) 0.00164(10)
S10 0.0352(3) 0.0213(3) 0.0311(3) -0.0106(2) 0.0041(2) -0.0037(2)
S9 0.0209(3) 0.0298(3) 0.0243(3) -0.0037(2) -0.0010(2) 0.0047(2)
P6 0.0186(2) 0.0200(2) 0.0178(2) -0.00699(19) -0.00228(19) 0.00068(18)
P7 0.0212(3) 0.0226(3) 0.0194(2) -0.0077(2) -0.0040(2) 0.00206(19)
P1 0.0196(3) 0.0210(2) 0.0203(2) -0.0087(2) 0.0001(2) -0.00020(19)
P5 0.0206(3) 0.0210(2) 0.0211(2) -0.0090(2) -0.0023(2) 0.00141(19)
S8 0.0247(3) 0.0268(3) 0.0200(2) -0.0060(2) -0.0007(2) -0.0025(2)
P3 0.0264(3) 0.0260(3) 0.0185(2) -0.0065(2) -0.0024(2) 0.0006(2)
P2 0.0269(3) 0.0216(3) 0.0207(3) -0.0059(2) 0.0020(2) -0.0007(2)
P4 0.0240(3) 0.0260(3) 0.0200(3) -0.0088(2) 0.0011(2) 0.0010(2)
O6 0.0224(8) 0.0251(8) 0.0251(8) -0.0094(6) -0.0019(6) -0.0017(6)
O1 0.0223(7) 0.0222(7) 0.0263(8) -0.0103(6) 0.0020(6) -0.0011(6)
O2 0.0265(8) 0.0289(8) 0.0231(7) -0.0127(6) 0.0022(6) -0.0029(6)
O4 0.0292(9) 0.0350(9) 0.0268(8) -0.0148(7) 0.0035(7) -0.0045(7)
O8 0.0190(8) 0.0347(9) 0.0410(10) 0.0032(7) -0.0017(7) 0.0023(7)
O9 0.0374(9) 0.0369(9) 0.0226(8) -0.0071(7) -0.0015(7) 0.0103(7)
O11 0.0343(9) 0.0309(9) 0.0474(11) -0.0211(8) 0.0142(8) -0.0086(7)
O5 0.0402(10) 0.0329(9) 0.0257(8) -0.0007(7) -0.0037(7) -0.0002(7)
O12 0.0595(12) 0.0248(8) 0.0316(9) -0.0068(7) -0.0025(8) -0.0043(8)
N3 0.0254(10) 0.0305(10) 0.0201(9) -0.0067(7) -0.0031(7) -0.0087(7)
N7 0.0212(9) 0.0298(10) 0.0256(9) -0.0063(8) -0.0035(7) 0.0005(7)
N10 0.0270(10) 0.0217(9) 0.0285(10) -0.0103(7) 0.0001(8) 0.0000(7)
C1 0.0225(10) 0.0248(10) 0.0211(10) -0.0111(8) -0.0024(8) 0.0000(8)
C13 0.0174(10) 0.0265(11) 0.0243(10) -0.0117(8) 0.0001(8) 0.0035(8)
C2 0.0206(10) 0.0266(11) 0.0216(10) -0.0111(8) -0.0049(8) 0.0010(8)
C31 0.0241(11) 0.0309(12) 0.0284(11) -0.0102(9) 0.0005(9) -0.0021(9)
C14 0.0247(12) 0.0439(14) 0.0395(14) -0.0183(11) -0.0043(10) 0.0029(10)
C25 0.0298(12) 0.0239(11) 0.0333(12) -0.0081(9) -0.0002(10) 0.0011(9)
C24 0.0270(11) 0.0224(11) 0.0348(12) -0.0114(9) 0.0019(9) -0.0030(9)
C32 0.0248(11) 0.0327(12) 0.0293(12) -0.0155(10) -0.0030(9) -0.0004(9)
C33 0.0278(12) 0.0358(13) 0.0307(12) -0.0138(10) -0.0050(10) 0.0067(9)
C26 0.0318(12) 0.0246(11) 0.0364(13) -0.0132(10) 0.0015(10) 0.0023(9)
C17 0.0262(11) 0.0294(11) 0.0288(11) -0.0081(9) -0.0034(9) 0.0012(9)
C6 0.0248(11) 0.0366(12) 0.0197(10) -0.0037(9) 0.0008(9) -0.0071(9)
C27 0.0293(12) 0.0271(11) 0.0381(13) -0.0160(10) -0.0008(10) -0.0015(9)
C15 0.0315(13) 0.0573(17) 0.0374(14) -0.0284(13) -0.0039(11) 0.0045(12)
C28 0.0317(13) 0.0330(13) 0.0448(15) -0.0161(11) -0.0104(11) 0.0048(10)
C7 0.0300(13) 0.0564(17) 0.0346(13) -0.0189(12) -0.0008(11) 0.0056(12)
C18 0.034(5) 0.017(4) 0.018(5) 0.006(4) -0.007(4) -0.004(4)
C29 0.0312(13) 0.0266(12) 0.0470(15) -0.0186(11) -0.0026(11) 0.0054(9)
C3 0.0375(14) 0.0415(15) 0.0550(17) -0.0276(13) -0.0185(13) 0.0050(11)
C4 0.0520(17) 0.0501(16) 0.0322(14) -0.0185(12) 0.0110(12) 0.0042(13)
C11 0.0426(16) 0.0360(14) 0.0454(16) -0.0048(12) -0.0126(13) -0.0105(11)
C5 0.0357(14) 0.0319(13) 0.0423(14) -0.0103(11) -0.0137(11) -0.0007(10)
C19 0.054(2) 0.023(4) 0.025(5) -0.003(4) -0.007(3) -0.010(3)
C30 0.0386(14) 0.0353(13) 0.0419(14) -0.0206(11) -0.0062(11) 0.0019(11)
C16 0.0388(14) 0.0282(13) 0.0539(17) -0.0116(12) -0.0025(13) -0.0051(10)
C8 0.0288(14) 0.078(2) 0.0386(15) -0.0194(15) -0.0002(12) 0.0091(14)
C20 0.0561(18) 0.0464(16) 0.0479(16) -0.0274(14) -0.0083(14) 0.0097(13)
C9 0.0272(14) 0.076(2) 0.0333(14) -0.0023(14) 0.0025(11) -0.0123(13)
C10 0.0535(19) 0.0505(18) 0.0512(18) -0.0031(14) -0.0137(15) -0.0282(15)
C12 0.0342(17) 0.105(3) 0.0512(19) -0.0059(19) -0.0065(15) -0.0198(18)
C22 0.035(4) 0.044(5) 0.039(4) -0.022(4) -0.011(3) 0.011(3)
C23 0.084(3) 0.063(2) 0.075(2) -0.045(2) -0.016(2) 0.025(2)
C21 0.052(4) 0.059(5) 0.042(5) -0.025(4) -0.018(4) 0.026(4)
O14 0.218(6) 0.044(3) 0.036(3) -0.001(2) 0.038(3) -0.008(4)
C1A 0.286(10) 0.092(10) 0.101(10) -0.018(8) -0.102(10) -0.005(12)
C1B 0.319(11) 0.083(9) 0.065(7) -0.028(7) -0.020(8) 0.082(10)
C1C 0.232(7) 0.063(5) 0.083(5) 0.008(4) 0.111(5) 0.040(6)
C1D 0.178(8) 0.040(4) 0.133(8) -0.018(5) 0.084(6) 0.000(5)
C18A 0.034(3) 0.027(5) 0.027(6) 0.004(4) -0.001(3) -0.013(3)
C22A 0.029(3) 0.040(4) 0.041(4) -0.021(3) -0.012(3) 0.010(2)
C21A 0.031(3) 0.045(4) 0.049(4) -0.025(3) -0.011(3) 0.014(2)
C19A 0.053(2) 0.024(3) 0.026(5) -0.002(4) -0.007(3) -0.010(2)

loop_
_atom_type_symbol
_atom_type_description
_atom_type_scat_dispersion_real
_atom_type_scat_dispersion_imag
_atom_type_scat_source
C C 0.0181 0.0091 'International Tables Vol C Tables 4.2.6.8 and 6.1.1.4'
H H 0.0000 0.0000 'International Tables Vol C Tables 4.2.6.8 and 6.1.1.4'
Ge Ge -1.0885 0.8855 'International Tables Vol C Tables 4.2.6.8 and 6.1.1.4'
N N 0.0311 0.0180 'International Tables Vol C Tables 4.2.6.8 and 6.1.1.4'
O O 0.0492 0.0322 'International Tables Vol C Tables 4.2.6.8 and 6.1.1.4'
P P 0.2955 0.4335 'International Tables Vol C Tables 4.2.6.8 and 6.1.1.4'
S S 0.3331 0.5567 'International Tables Vol C Tables 4.2.6.8 and 6.1.1.4'

loop_
_geom_angle_atom_site_label_1
_geom_angle_atom_site_label_2
_geom_angle_atom_site_label_3
_geom_angle
_geom_angle_site_symmetry_1
_geom_angle_site_symmetry_3
_geom_angle_publ_flag
O1 Ge1 C31 96.36(8) . . ?
O1 Ge1 C32 104.37(8) . . ?
O1 Ge1 C33 105.75(9) . . ?
C31 Ge1 C32 115.01(10) . . ?
C31 Ge1 C33 115.18(11) . . ?
C32 Ge1 C33 116.72(10) . . ?
O6 Ge3 C14 106.94(9) . . ?
O6 Ge3 C15 106.49(9) . . ?
O6 Ge3 C16 96.55(10) . . ?
C14 Ge3 C15 115.95(12) . . ?
C14 Ge3 C16 113.37(12) . . ?
C16 Ge3 C15 115.01(13) . . ?
O2 Ge2 C3 110.01(10) . . ?
O2 Ge2 C4 95.31(10) . . ?
O2 Ge2 C5 103.82(10) . . ?
C3 Ge2 C4 115.74(14) . . ?
C3 Ge2 C5 116.62(12) . . ?
C5 Ge2 C4 112.39(13) . . ?
O11 S10 N10 112.32(10) . . ?
O11 S10 C24 107.52(11) . . ?
O12 S10 O11 118.34(12) . . ?
O12 S10 N10 107.42(11) . . ?
O12 S10 C24 109.23(11) . . ?
N10 S10 C24 100.51(10) . . ?
O8 S9 N7 111.69(10) . . ?
O8 S9 C17 108.13(12) . . ?
O9 S9 O8 117.82(11) . . ?
O9 S9 N7 104.89(11) . . ?
O9 S9 C17 107.92(11) . . ?
N7 S9 C17 105.70(11) . . ?
P7 P6 P5 97.27(3) . . ?
P1 P6 P7 97.83(3) . . ?
P1 P6 P5 93.85(3) . . ?
P6 P7 P3 103.29(3) . . ?
C2 P7 P6 101.08(7) . . ?
C2 P7 P3 96.25(7) . . ?
P6 P1 P2 104.98(3) . . ?
C1 P1 P6 99.27(7) . . ?
C1 P1 P2 106.78(7) . . ?
P6 P5 P4 103.51(3) . . ?
C13 P5 P6 100.52(7) . . ?
C13 P5 P4 98.03(7) . . ?
O4 S8 N3 111.94(10) . . ?
O4 S8 C6 107.36(11) . . ?
O5 S8 O4 118.71(11) . . ?
O5 S8 N3 106.40(11) . . ?
O5 S8 C6 108.75(11) . . ?
N3 S8 C6 102.45(10) . . ?
P2 P3 P7 100.65(3) . . ?
P4 P3 P7 107.97(3) . . ?
P4 P3 P2 60.62(3) . . ?
P3 P2 P1 106.63(3) . . ?
P3 P2 P4 59.42(3) . . ?
P4 P2 P1 97.23(3) . . ?
P3 P4 P5 100.38(3) . . ?
P3 P4 P2 59.96(3) . . ?
P2 P4 P5 107.45(3) . . ?
C13 O6 Ge3 122.71(14) . . ?
C1 O1 Ge1 120.35(13) . . ?
C2 O2 Ge2 124.94(14) . . ?
C2 N3 S8 123.82(17) . . ?
C13 N7 S9 123.87(17) . . ?
C1 N10 S10 123.98(17) . . ?
O1 C1 P1 111.80(15) . . ?
N10 C1 P1 128.79(17) . . ?
N10 C1 O1 119.10(19) . . ?
O6 C13 P5 112.74(15) . . ?
N7 C13 P5 128.42(17) . . ?
N7 C13 O6 118.8(2) . . ?
O2 C2 P7 111.52(15) . . ?
N3 C2 P7 128.56(17) . . ?
N3 C2 O2 119.9(2) . . ?
Ge1 C31 H31A 109.5 . . ?
Ge1 C31 H31B 109.5 . . ?
Ge1 C31 H31C 109.5 . . ?
H31A C31 H31B 109.5 . . ?
H31A C31 H31C 109.5 . . ?
H31B C31 H31C 109.5 . . ?
Ge3 C14 H14A 109.5 . . ?
Ge3 C14 H14B 109.5 . . ?
Ge3 C14 H14C 109.5 . . ?
H14A C14 H14B 109.5 . . ?
H14A C14 H14C 109.5 . . ?
H14B C14 H14C 109.5 . . ?
C24 C25 H25 120.5 . . ?
C26 C25 H25 120.5 . . ?
C26 C25 C24 119.0(2) . . ?
C25 C24 S10 120.1(2) . . ?
C29 C24 S10 118.98(18) . . ?
C29 C24 C25 120.9(2) . . ?
Ge1 C32 H32A 109.5 . . ?
Ge1 C32 H32B 109.5 . . ?
Ge1 C32 H32C 109.5 . . ?
H32A C32 H32B 109.5 . . ?
H32A C32 H32C 109.5 . . ?
H32B C32 H32C 109.5 . . ?
Ge1 C33 H33A 109.5 . . ?
Ge1 C33 H33B 109.5 . . ?
Ge1 C33 H33C 109.5 . . ?
H33A C33 H33B 109.5 . . ?
H33A C33 H33C 109.5 . . ?
H33B C33 H33C 109.5 . . ?
C25 C26 H26 119.4 . . ?
C25 C26 C27 121.3(2) . . ?
C27 C26 H26 119.4 . . ?
C18 C17 S9 119.8(6) . . ?
C18 C17 C22 118.0(8) . . ?
C22 C17 S9 118.7(4) . . ?
C18A C17 S9 119.4(6) . . ?
C18A C17 C22A 117.5(7) . . ?
C22A C17 S9 119.5(3) . . ?
C7 C6 S8 119.2(2) . . ?
C11 C6 S8 120.4(2) . . ?
C11 C6 C7 120.4(2) . . ?
C26 C27 C30 120.4(2) . . ?
C28 C27 C26 118.5(2) . . ?
C28 C27 C30 121.1(2) . . ?
Ge3 C15 H15A 109.5 . . ?
Ge3 C15 H15B 109.5 . . ?
Ge3 C15 H15C 109.5 . . ?
H15A C15 H15B 109.5 . . ?
H15A C15 H15C 109.5 . . ?
H15B C15 H15C 109.5 . . ?
C27 C28 H28 119.5 . . ?
C29 C28 C27 120.9(2) . . ?
C29 C28 H28 119.5 . . ?
C6 C7 H7 120.1 . . ?
C6 C7 C8 119.8(3) . . ?
C8 C7 H7 120.1 . . ?
C17 C18 H18 120.4 . . ?
C17 C18 C19 119.1(13) . . ?
C19 C18 H18 120.4 . . ?
C24 C29 H29 120.3 . . ?
C28 C29 C24 119.4(2) . . ?
C28 C29 H29 120.3 . . ?
Ge2 C3 H3A 109.5 . . ?
Ge2 C3 H3B 109.5 . . ?
Ge2 C3 H3C 109.5 . . ?
H3A C3 H3B 109.5 . . ?
H3A C3 H3C 109.5 . . ?
H3B C3 H3C 109.5 . . ?
Ge2 C4 H4A 109.5 . . ?
Ge2 C4 H4B 109.5 . . ?
Ge2 C4 H4C 109.5 . . ?
H4A C4 H4B 109.5 . . ?
H4A C4 H4C 109.5 . . ?
H4B C4 H4C 109.5 . . ?
C6 C11 H11 120.6 . . ?
C6 C11 C10 118.7(3) . . ?
C10 C11 H11 120.6 . . ?
Ge2 C5 H5A 109.5 . . ?
Ge2 C5 H5B 109.5 . . ?
Ge2 C5 H5C 109.5 . . ?
H5A C5 H5B 109.5 . . ?
H5A C5 H5C 109.5 . . ?
H5B C5 H5C 109.5 . . ?
C18 C19 H19 119.0 . . ?
C20 C19 C18 121.9(14) . . ?
C20 C19 H19 119.0 . . ?
C27 C30 H30A 109.5 . . ?
C27 C30 H30B 109.5 . . ?
C27 C30 H30C 109.5 . . ?
H30A C30 H30B 109.5 . . ?
H30A C30 H30C 109.5 . . ?
H30B C30 H30C 109.5 . . ?
Ge3 C16 H16A 109.5 . . ?
Ge3 C16 H16B 109.5 . . ?
Ge3 C16 H16C 109.5 . . ?
H16A C16 H16B 109.5 . . ?
H16A C16 H16C 109.5 . . ?
H16B C16 H16C 109.5 . . ?
C7 C8 H8 119.4 . . ?
C9 C8 C7 121.3(3) . . ?
C9 C8 H8 119.4 . . ?
C19 C20 C23 121.2(7) . . ?
C19 C20 C21 113.4(10) . . ?
C21 C20 C23 121.3(4) . . ?
C21A C20 C23 119.0(4) . . ?
C19A C20 C23 120.9(6) . . ?
C19A C20 C21A 117.5(7) . . ?
C8 C9 C10 118.6(3) . . ?
C8 C9 C12 120.9(3) . . ?
C10 C9 C12 120.5(3) . . ?
C11 C10 H10 119.4 . . ?
C9 C10 C11 121.1(3) . . ?
C9 C10 H10 119.4 . . ?
C9 C12 H12A 109.5 . . ?
C9 C12 H12B 109.5 . . ?
C9 C12 H12C 109.5 . . ?
H12A C12 H12B 109.5 . . ?
H12A C12 H12C 109.5 . . ?
H12B C12 H12C 109.5 . . ?
C17 C22 H22 121.3 . . ?
C21 C22 C17 117.3(7) . . ?
C21 C22 H22 121.3 . . ?
C20 C23 H23A 109.5 . . ?
C20 C23 H23B 109.5 . . ?
C20 C23 H23C 109.5 . . ?
H23A C23 H23B 109.5 . . ?
H23A C23 H23C 109.5 . . ?
H23B C23 H23C 109.5 . . ?
C20 C21 H21 119.6 . . ?
C22 C21 C20 120.8(7) . . ?
C22 C21 H21 119.6 . . ?
C1B O14 C1C 121.0(9) . . ?
H1AA C1A H1AB 109.5 . . ?
H1AA C1A H1AC 109.5 . . ?
H1AB C1A H1AC 109.5 . . ?
C1B C1A H1AA 109.5 . . ?
C1B C1A H1AB 109.5 . . ?
C1B C1A H1AC 109.5 . . ?
O14 C1B C1A 116.2(12) . . ?
O14 C1B H1BA 108.2 . . ?
O14 C1B H1BB 108.2 . . ?
C1A C1B H1BA 108.2 . . ?
C1A C1B H1BB 108.2 . . ?
H1BA C1B H1BB 107.4 . . ?
O14 C1C H1CA 108.6 . . ?
O14 C1C H1CB 108.6 . . ?
H1CA C1C H1CB 107.6 . . ?
C1D C1C O14 114.5(7) . . ?
C1D C1C H1CA 108.6 . . ?
C1D C1C H1CB 108.6 . . ?
C1C C1D H1DA 109.5 . . ?
C1C C1D H1DB 109.5 . . ?
C1C C1D H1DC 109.5 . . ?
H1DA C1D H1DB 109.5 . . ?
H1DA C1D H1DC 109.5 . . ?
H1DB C1D H1DC 109.5 . . ?
C17 C18A H18A 120.1 . . ?
C19A C18A C17 119.7(12) . . ?
C19A C18A H18A 120.1 . . ?
C17 C22A H22A 120.2 . . ?
C21A C22A C17 119.6(5) . . ?
C21A C22A H22A 120.2 . . ?
C20 C21A H21A 120.3 . . ?
C22A C21A C20 119.4(5) . . ?
C22A C21A H21A 120.3 . . ?
C20 C19A C18A 121.4(12) . . ?
C20 C19A H19A 119.3 . . ?
C18A C19A H19A 119.3 . . ?

loop_
_geom_bond_atom_site_label_1
_geom_bond_atom_site_label_2
_geom_bond_distance
_geom_bond_site_symmetry_2
_geom_bond_publ_flag
Ge1 O1 1.9010(15) . ?
Ge1 C31 1.928(2) . ?
Ge1 C32 1.930(2) . ?
Ge1 C33 1.931(2) . ?
Ge3 O6 1.8899(15) . ?
Ge3 C14 1.922(2) . ?
Ge3 C15 1.927(3) . ?
Ge3 C16 1.925(3) . ?
Ge2 O2 1.8750(15) . ?
Ge2 C3 1.924(3) . ?
Ge2 C4 1.938(3) . ?
Ge2 C5 1.924(3) . ?
S10 O11 1.4444(18) . ?
S10 O12 1.4337(19) . ?
S10 N10 1.6273(19) . ?
S10 C24 1.762(2) . ?
S9 O8 1.4387(17) . ?
S9 O9 1.4338(17) . ?
S9 N7 1.634(2) . ?
S9 C17 1.758(2) . ?
P6 P7 2.2049(7) . ?
P6 P1 2.1840(7) . ?
P6 P5 2.2059(7) . ?
P7 P3 2.2174(8) . ?
P7 C2 1.888(2) . ?
P1 P2 2.2251(7) . ?
P1 C1 1.866(2) . ?
P5 P4 2.2258(8) . ?
P5 C13 1.893(2) . ?
S8 O4 1.4386(17) . ?
S8 O5 1.4269(17) . ?
S8 N3 1.6261(19) . ?
S8 C6 1.761(2) . ?
P3 P2 2.2058(8) . ?
P3 P4 2.1938(8) . ?
P2 P4 2.2203(8) . ?
O6 C13 1.304(3) . ?
O1 C1 1.308(3) . ?
O2 C2 1.312(3) . ?
N3 C2 1.286(3) . ?
N7 C13 1.299(3) . ?
N10 C1 1.297(3) . ?
C31 H31A 0.9800 . ?
C31 H31B 0.9800 . ?
C31 H31C 0.9800 . ?
C14 H14A 0.9800 . ?
C14 H14B 0.9800 . ?
C14 H14C 0.9800 . ?
C25 H25 0.9500 . ?
C25 C24 1.388(3) . ?
C25 C26 1.386(3) . ?
C24 C29 1.388(4) . ?
C32 H32A 0.9800 . ?
C32 H32B 0.9800 . ?
C32 H32C 0.9800 . ?
C33 H33A 0.9800 . ?
C33 H33B 0.9800 . ?
C33 H33C 0.9800 . ?
C26 H26 0.9500 . ?
C26 C27 1.394(4) . ?
C17 C18 1.382(11) . ?
C17 C22 1.391(8) . ?
C17 C18A 1.382(10) . ?
C17 C22A 1.409(6) . ?
C6 C7 1.383(4) . ?
C6 C11 1.383(4) . ?
C27 C28 1.395(3) . ?
C27 C30 1.505(3) . ?
C15 H15A 0.9800 . ?
C15 H15B 0.9800 . ?
C15 H15C 0.9800 . ?
C28 H28 0.9500 . ?
C28 C29 1.383(4) . ?
C7 H7 0.9500 . ?
C7 C8 1.386(4) . ?
C18 H18 0.9500 . ?
C18 C19 1.382(11) . ?
C29 H29 0.9500 . ?
C3 H3A 0.9800 . ?
C3 H3B 0.9800 . ?
C3 H3C 0.9800 . ?
C4 H4A 0.9800 . ?
C4 H4B 0.9800 . ?
C4 H4C 0.9800 . ?
C11 H11 0.9500 . ?
C11 C10 1.399(4) . ?
C5 H5A 0.9800 . ?
C5 H5B 0.9800 . ?
C5 H5C 0.9800 . ?
C19 H19 0.9500 . ?
C19 C20 1.356(12) . ?
C30 H30A 0.9800 . ?
C30 H30B 0.9800 . ?
C30 H30C 0.9800 . ?
C16 H16A 0.9800 . ?
C16 H16B 0.9800 . ?
C16 H16C 0.9800 . ?
C8 H8 0.9500 . ?
C8 C9 1.369(5) . ?
C20 C23 1.513(4) . ?
C20 C21 1.459(9) . ?
C20 C21A 1.418(7) . ?
C20 C19A 1.361(10) . ?
C9 C10 1.393(5) . ?
C9 C12 1.512(4) . ?
C10 H10 0.9500 . ?
C12 H12A 0.9800 . ?
C12 H12B 0.9800 . ?
C12 H12C 0.9800 . ?
C22 H22 0.9500 . ?
C22 C21 1.385(9) . ?
C23 H23A 0.9800 . ?
C23 H23B 0.9800 . ?
C23 H23C 0.9800 . ?
C21 H21 0.9500 . ?
O14 C1B 1.355(14) . ?
O14 C1C 1.485(12) . ?
C1A H1AA 0.9800 . ?
C1A H1AB 0.9800 . ?
C1A H1AC 0.9800 . ?
C1A C1B 1.457(14) . ?
C1B H1BA 0.9900 . ?
C1B H1BB 0.9900 . ?
C1C H1CA 0.9900 . ?
C1C H1CB 0.9900 . ?
C1C C1D 1.441(13) . ?
C1D H1DA 0.9800 . ?
C1D H1DB 0.9800 . ?
C1D H1DC 0.9800 . ?
C18A H18A 0.9500 . ?
C18A C19A 1.378(10) . ?
C22A H22A 0.9500 . ?
C22A C21A 1.380(7) . ?
C21A H21A 0.9500 . ?
C19A H19A 0.9500 . ?

loop_
_geom_torsion_atom_site_label_1
_geom_torsion_atom_site_label_2
_geom_torsion_atom_site_label_3
_geom_torsion_atom_site_label_4
_geom_torsion
_geom_torsion_site_symmetry_1
_geom_torsion_site_symmetry_2
_geom_torsion_site_symmetry_3
_geom_torsion_site_symmetry_4
_geom_torsion_publ_flag
Ge1 O1 C1 P1 -154.14(10) . . . . ?
Ge1 O1 C1 N10 20.1(3) . . . . ?
Ge3 O6 C13 P5 -161.97(9) . . . . ?
Ge3 O6 C13 N7 21.2(3) . . . . ?
Ge2 O2 C2 P7 -170.38(9) . . . . ?
Ge2 O2 C2 N3 12.0(3) . . . . ?
S10 N10 C1 P1 5.4(3) . . . . ?
S10 N10 C1 O1 -167.66(16) . . . . ?
S10 C24 C29 C28 178.6(2) . . . . ?
S9 N7 C13 P5 5.1(3) . . . . ?
S9 N7 C13 O6 -178.59(15) . . . . ?
S9 C17 C18 C19 175.3(17) . . . . ?
S9 C17 C22 C21 -179.4(6) . . . . ?
S9 C17 C18A C19A 178.8(14) . . . . ?
S9 C17 C22A C21A -175.3(5) . . . . ?
P6 P7 C2 O2 106.46(14) . . . . ?
P6 P7 C2 N3 -76.2(2) . . . . ?
P6 P1 C1 O1 -16.04(16) . . . . ?
P6 P1 C1 N10 170.5(2) . . . . ?
P6 P5 C13 O6 98.58(14) . . . . ?
P6 P5 C13 N7 -84.9(2) . . . . ?
S8 N3 C2 P7 -2.1(3) . . . . ?
S8 N3 C2 O2 175.07(15) . . . . ?
S8 C6 C7 C8 178.9(2) . . . . ?
S8 C6 C11 C10 -179.0(2) . . . . ?
P3 P7 C2 O2 1.55(15) . . . . ?
P3 P7 C2 N3 178.9(2) . . . . ?
P2 P1 C1 O1 -124.87(14) . . . . ?
P2 P1 C1 N10 61.6(2) . . . . ?
P4 P5 C13 O6 -6.85(15) . . . . ?
P4 P5 C13 N7 169.66(19) . . . . ?
O4 S8 N3 C2 10.1(2) . . . . ?
O4 S8 C6 C7 -3.6(2) . . . . ?
O4 S8 C6 C11 176.0(2) . . . . ?
O8 S9 N7 C13 31.4(2) . . . . ?
O8 S9 C17 C18 -20.4(11) . . . . ?
O8 S9 C17 C22 -178.8(6) . . . . ?
O8 S9 C17 C18A -7.8(9) . . . . ?
O8 S9 C17 C22A 150.5(5) . . . . ?
O9 S9 N7 C13 160.11(18) . . . . ?
O9 S9 C17 C18 -148.9(11) . . . . ?
O9 S9 C17 C22 52.8(6) . . . . ?
O9 S9 C17 C18A -136.3(9) . . . . ?
O9 S9 C17 C22A 22.1(5) . . . . ?
O11 S10 N10 C1 -1.3(2) . . . . ?
O11 S10 C24 C25 -149.51(19) . . . . ?
O11 S10 C24 C29 33.2(2) . . . . ?
O5 S8 N3 C2 141.32(19) . . . . ?
O5 S8 C6 C7 -133.2(2) . . . . ?
O5 S8 C6 C11 46.3(2) . . . . ?
O12 S10 N10 C1 -133.1(2) . . . . ?
O12 S10 C24 C25 -19.9(2) . . . . ?
O12 S10 C24 C29 162.8(2) . . . . ?
N3 S8 C6 C7 114.5(2) . . . . ?
N3 S8 C6 C11 -66.0(2) . . . . ?
N7 S9 C17 C18 99.3(11) . . . . ?
N7 S9 C17 C22 -59.0(6) . . . . ?
N7 S9 C17 C18A 111.9(9) . . . . ?
N7 S9 C17 C22A -89.7(5) . . . . ?
N10 S10 C24 C25 92.9(2) . . . . ?
N10 S10 C24 C29 -84.4(2) . . . . ?
C14 Ge3 O6 C13 -78.03(18) . . . . ?
C25 C24 C29 C28 1.3(4) . . . . ?
C25 C26 C27 C28 1.3(4) . . . . ?
C25 C26 C27 C30 -178.1(2) . . . . ?
C24 S10 N10 C1 112.7(2) . . . . ?
C24 C25 C26 C27 1.0(4) . . . . ?
C26 C25 C24 S10 -179.61(18) . . . . ?
C26 C25 C24 C29 -2.4(4) . . . . ?
C26 C27 C28 C29 -2.5(4) . . . . ?
C17 S9 N7 C13 -86.0(2) . . . . ?
C17 C18 C19 C20 3(4) . . . . ?
C17 C22 C21 C20 4.5(12) . . . . ?
C17 C18A C19A C20 -4(3) . . . . ?
C17 C22A C21A C20 -2.3(10) . . . . ?
C6 S8 N3 C2 -104.6(2) . . . . ?
C6 C7 C8 C9 0.4(4) . . . . ?
C6 C11 C10 C9 -0.2(5) . . . . ?
C27 C28 C29 C24 1.1(4) . . . . ?
C15 Ge3 O6 C13 46.52(19) . . . . ?
C7 C6 C11 C10 0.5(4) . . . . ?
C7 C8 C9 C10 -0.1(4) . . . . ?
C7 C8 C9 C12 179.0(3) . . . . ?
C18 C17 C22 C21 21.8(14) . . . . ?
C18 C19 C20 C23 179.9(18) . . . . ?
C18 C19 C20 C21 23(3) . . . . ?
C3 Ge2 O2 C2 -61.5(2) . . . . ?
C4 Ge2 O2 C2 178.62(19) . . . . ?
C11 C6 C7 C8 -0.6(4) . . . . ?
C5 Ge2 O2 C2 63.99(19) . . . . ?
C19 C20 C21 C22 -26.3(19) . . . . ?
C30 C27 C28 C29 177.0(2) . . . . ?
C16 Ge3 O6 C13 165.06(17) . . . . ?
C8 C9 C10 C11 0.0(5) . . . . ?
C12 C9 C10 C11 -179.1(3) . . . . ?
C22 C17 C18 C19 -26(2) . . . . ?
C23 C20 C21 C22 176.3(6) . . . . ?
C23 C20 C21A C22A -179.9(5) . . . . ?
C23 C20 C19A C18A -176.6(14) . . . . ?
C1B O14 C1C C1D 176.7(10) . . . . ?
C1C O14 C1B C1A 178.7(12) . . . . ?
C18A C17 C22A C21A -16.6(13) . . . . ?
C22A C17 C18A C19A 20.0(19) . . . . ?
C21A C20 C19A C18A -15(3) . . . . ?
C19A C20 C21A C22A 18.0(16) . . . . ?
